data_4000715
loop_
_publ_author_name
'Patra, Asit'
'Wijsboom, Yair H.'
'Leitus, Gregory'
'Bendikov, Michael'

_publ_section_title
;
 Tuning the Band Gap of Low-Band-Gap Polyselenophenes and Polythiophenes:
 The Effect of the Heteroatom&#x2020;
;
_journal_issue 3
_journal_name_full 'Chemistry of Materials'
_journal_page_first 896
_journal_paper_doi 10.1021/cm102395v
_journal_volume 23
_journal_year 2011
_chemical_formula_moiety 'C6 H2 Br2 S2'
_chemical_formula_sum 'C6 H2 Br2 S2'
_chemical_formula_weight 298.02
_chemical_name_systematic
; 
 ? 
;
_space_group_IT_number 14
_symmetry_cell_setting monoclinic
_symmetry_space_group_name_Hall '-P 2ybc'
_symmetry_space_group_name_H-M 'P 1 21/c 1'
_atom_sites_solution_hydrogens geom
_atom_sites_solution_primary direct
_atom_sites_solution_secondary difmap
_audit_creation_method SHELXL-97
_cell_angle_alpha 90.00
_cell_angle_beta 94.50(3)
_cell_angle_gamma 90.00
_cell_formula_units_Z 8
_cell_length_a 15.915(3)
_cell_length_b 3.9230(8)
_cell_length_c 25.855(5)
_cell_measurement_reflns_used 2812
_cell_measurement_temperature 120(2)
_cell_measurement_theta_max 27.48
_cell_measurement_theta_min 2.55
_cell_volume 1609.3(5)
_computing_cell_refinement HKL
_computing_data_collection 'Collect package (Bruker Nonius)'
_computing_data_reduction HKL
_computing_molecular_graphics 'Bruker SHELXTL'
_computing_publication_material 'Bruker SHELXTL'
_computing_structure_refinement 'SHELXL-97 (Sheldrick, 1997)'
_computing_structure_solution 'SHELXS-97 (Sheldrick, 1990)'
_diffrn_ambient_temperature 120(2)
_diffrn_measured_fraction_theta_full 0.989
_diffrn_measured_fraction_theta_max 0.989
_diffrn_measurement_device_type 'Nonius KappaCCD'
_diffrn_measurement_method 'phi and omega scans'
_diffrn_radiation_monochromator graphite
_diffrn_radiation_source 'fine-focus sealed tube'
_diffrn_radiation_type MoK\a
_diffrn_radiation_wavelength 0.71073
_diffrn_reflns_av_R_equivalents 0.0400
_diffrn_reflns_av_sigmaI/netI 0.0352
_diffrn_reflns_limit_h_max 20
_diffrn_reflns_limit_h_min -20
_diffrn_reflns_limit_k_max 5
_diffrn_reflns_limit_k_min 0
_diffrn_reflns_limit_l_max 32
_diffrn_reflns_limit_l_min 0
_diffrn_reflns_number 3634
_diffrn_reflns_theta_full 27.50
_diffrn_reflns_theta_max 27.50
_diffrn_reflns_theta_min 3.85
_exptl_absorpt_coefficient_mu 10.506
_exptl_absorpt_correction_T_max 0.6217
_exptl_absorpt_correction_T_min 0.0772
_exptl_absorpt_correction_type empirical
_exptl_absorpt_process_details 'Bruker SHELXTL'
_exptl_crystal_colour colourless
_exptl_crystal_density_diffrn 2.460
_exptl_crystal_density_method 'not measured'
_exptl_crystal_description prism
_exptl_crystal_F_000 1120
_exptl_crystal_size_max 0.50
_exptl_crystal_size_mid 0.10
_exptl_crystal_size_min 0.05
_refine_diff_density_max 0.960
_refine_diff_density_min -0.599
_refine_diff_density_rms 0.124
_refine_ls_extinction_method none
_refine_ls_goodness_of_fit_ref 1.065
_refine_ls_hydrogen_treatment constr
_refine_ls_matrix_type full
_refine_ls_number_parameters 189
_refine_ls_number_reflns 3634
_refine_ls_number_restraints 0
_refine_ls_restrained_S_all 1.065
_refine_ls_R_factor_all 0.0431
_refine_ls_R_factor_gt 0.0280
_refine_ls_shift/su_max 0.002
_refine_ls_shift/su_mean 0.000
_refine_ls_structure_factor_coef Fsqd
_refine_ls_weighting_details 'calc w=1/[\s^2^(Fo^2^)+(0.0340P)^2^+0.0000P] where P=(Fo^2^+2Fc^2^)/3'
_refine_ls_weighting_scheme calc
_refine_ls_wR_factor_gt 0.0610
_refine_ls_wR_factor_ref 0.0647
_reflns_number_gt 2859
_reflns_number_total 3634
_reflns_threshold_expression >2sigma(I)
_cod_data_source_file cm102395v_si_001.cif
_cod_data_source_block bd41a
_cod_depositor_comments
;
The following automatic conversions were performed:

'_symmetry_cell_setting' value 'Monoclinic' changed to 'monoclinic'
according to /home/saulius/struct/CIF-dictionaries/cif_core.dic
dictionary named 'cif_core.dic' version 2.4.1 from 2010-06-29.

Automatic conversion script
Id: cif_fix_values 1715 2011-07-08 13:25:40Z adriana 
;
_cod_original_cell_volume 1609.3(6)
_cod_original_sg_symbol_Hall -P2ybc
_cod_original_sg_symbol_H-M P2(1)/c
_cod_database_code 4000715

loop_
_symmetry_equiv_pos_as_xyz
'x, y, z'
'-x, y+1/2, -z+1/2'
'-x, -y, -z'
'x, -y-1/2, z-1/2'

loop_
_atom_site_label
_atom_site_type_symbol
_atom_site_fract_x
_atom_site_fract_y
_atom_site_fract_z
_atom_site_U_iso_or_equiv
_atom_site_adp_type
_atom_site_occupancy
_atom_site_symmetry_multiplicity
_atom_site_calc_flag
_atom_site_refinement_flags
_atom_site_disorder_assembly
_atom_site_disorder_group
Br1 Br 0.04595(2) 0.67922(7) -0.192783(12) 0.02711(10) Uani 1 1 d . . .
Br2 Br 0.386769(19) 1.08419(8) -0.087565(12) 0.02295(10) Uani 1 1 d . . .
S1 S 0.23693(5) 0.80426(18) -0.16062(3) 0.02037(18) Uani 1 1 d . . .
S2 S 0.04454(5) 1.09985(19) -0.06227(3) 0.0253(2) Uani 1 1 d . . .
C1 C 0.13353(19) 0.8372(7) -0.14585(11) 0.0190(7) Uani 1 1 d . . .
C2 C 0.27203(18) 0.9966(7) -0.10306(11) 0.0172(7) Uani 1 1 d . . .
C3 C 0.12656(18) 0.9880(7) -0.09937(11) 0.0174(6) Uani 1 1 d . . .
C4 C 0.20719(18) 1.0824(7) -0.07393(10) 0.0160(6) Uani 1 1 d . . .
C5 C 0.19797(19) 1.2509(6) -0.02374(11) 0.0141(6) Uani 1 1 d . . .
H5 H 0.2433 1.3351 -0.0012 0.017 Uiso 1 1 calc R . .
C6 C 0.1156(2) 1.2684(7) -0.01447(12) 0.0250(8) Uani 1 1 d . . .
H6 H 0.0976 1.3669 0.0164 0.030 Uiso 1 1 calc R . .
Br3 Br 0.39386(2) 0.20186(7) 0.263662(11) 0.02317(10) Uani 1 1 d . . .
Br4 Br 0.40201(2) 0.68099(8) 0.040274(11) 0.02516(10) Uani 1 1 d . . .
S3 S 0.43931(5) 0.36935(18) 0.15117(3) 0.01927(18) Uani 1 1 d . . .
C7 C 0.3655(2) 0.3649(7) 0.19683(11) 0.0177(7) Uani 1 1 d . A .
C8 C 0.36881(19) 0.5578(7) 0.10578(10) 0.0172(6) Uani 1 1 d . . .
C9 C 0.29099(19) 0.5014(7) 0.17754(11) 0.0165(6) Uani 1 1 d . . .
C10 C 0.29322(19) 0.6151(7) 0.12464(11) 0.0171(7) Uani 1 1 d . A .
S2A S 0.19516(18) 0.5918(8) 0.20208(11) 0.0215(6) Uani 0.589(4) 1 d P A 1
C11A C 0.2131(8) 0.757(4) 0.1033(6) 0.017(4) Uiso 0.589(4) 1 d P A 1
H11A H 0.2004 0.8266 0.0684 0.021 Uiso 0.589(4) 1 calc PR A 1
C12A C 0.1589(4) 0.7738(14) 0.1421(3) 0.0215(14) Uiso 0.589(4) 1 d P A 1
H12A H 0.1050 0.8775 0.1368 0.026 Uiso 0.589(4) 1 calc PR A 1
S2B S 0.1965(4) 0.7913(13) 0.1025(2) 0.0250(11) Uani 0.411(4) 1 d P A 2
C11B C 0.2098(10) 0.551(4) 0.1952(6) 0.019(5) Uiso 0.411(4) 1 d P A 2
H11B H 0.1955 0.4843 0.2288 0.023 Uiso 0.411(4) 1 calc PR A 2
C12B C 0.1544(6) 0.704(2) 0.1599(3) 0.021(2) Uiso 0.411(4) 1 d P A 2
H12B H 0.0980 0.7563 0.1663 0.025 Uiso 0.411(4) 1 calc PR A 2

loop_
_atom_site_aniso_label
_atom_site_aniso_U_11
_atom_site_aniso_U_22
_atom_site_aniso_U_33
_atom_site_aniso_U_23
_atom_site_aniso_U_13
_atom_site_aniso_U_12
Br1 0.0294(2) 0.02477(18) 0.02499(19) 0.00042(13) -0.01155(15) -0.00421(14)
Br2 0.01794(19) 0.02723(17) 0.02345(17) 0.00030(13) 0.00017(14) -0.00217(14)
S1 0.0233(5) 0.0210(4) 0.0166(4) -0.0015(3) 0.0001(3) -0.0003(3)
S2 0.0220(5) 0.0271(4) 0.0266(4) 0.0004(3) 0.0011(4) 0.0006(4)
C1 0.0161(18) 0.0177(15) 0.0220(17) 0.0024(12) -0.0061(14) -0.0039(13)
C2 0.0136(17) 0.0198(15) 0.0181(15) 0.0019(13) 0.0003(13) -0.0010(13)
C3 0.0117(16) 0.0176(15) 0.0223(16) 0.0033(13) -0.0018(13) -0.0002(13)
C4 0.0162(17) 0.0146(14) 0.0171(15) 0.0038(12) 0.0005(13) 0.0003(13)
C5 0.0121(16) 0.0132(14) 0.0168(15) 0.0020(12) -0.0005(13) 0.0019(13)
C6 0.030(2) 0.0240(17) 0.0212(17) -0.0019(13) 0.0027(16) 0.0035(15)
Br3 0.0260(2) 0.02543(17) 0.01722(17) 0.00390(12) -0.00344(14) 0.00264(14)
Br4 0.0281(2) 0.03195(19) 0.01520(16) -0.00010(12) 0.00018(14) -0.00742(15)
S3 0.0175(4) 0.0232(4) 0.0167(4) -0.0011(3) -0.0011(3) -0.0009(3)
C7 0.0227(18) 0.0176(15) 0.0128(15) 0.0000(11) 0.0015(13) -0.0011(13)
C8 0.0189(17) 0.0194(15) 0.0124(14) -0.0012(12) -0.0043(13) -0.0050(13)
C9 0.0148(17) 0.0166(14) 0.0176(15) -0.0034(12) -0.0018(13) -0.0038(13)
C10 0.0181(18) 0.0184(15) 0.0137(15) -0.0013(11) -0.0050(13) -0.0024(13)
S2A 0.0172(12) 0.0311(12) 0.0165(11) -0.0011(8) 0.0018(9) 0.0044(9)
S2B 0.026(2) 0.0228(16) 0.0258(18) -0.0007(11) -0.0030(16) 0.0083(16)

loop_
_atom_type_symbol
_atom_type_description
_atom_type_scat_dispersion_real
_atom_type_scat_dispersion_imag
_atom_type_scat_source
C C 0.0033 0.0016 'International Tables Vol C Tables 4.2.6.8 and 6.1.1.4'
H H 0.0000 0.0000 'International Tables Vol C Tables 4.2.6.8 and 6.1.1.4'
S S 0.1246 0.1234 'International Tables Vol C Tables 4.2.6.8 and 6.1.1.4'
Br Br -0.2901 2.4595 'International Tables Vol C Tables 4.2.6.8 and 6.1.1.4'

loop_
_geom_angle_atom_site_label_1
_geom_angle_atom_site_label_2
_geom_angle_atom_site_label_3
_geom_angle
C2 S1 C1 91.51(14)
C3 S2 C6 90.78(15)
C3 C1 S1 112.1(2)
C3 C1 Br1 127.6(2)
S1 C1 Br1 120.33(17)
C4 C2 S1 112.1(2)
C4 C2 Br2 127.1(2)
S1 C2 Br2 120.70(16)
C1 C3 C4 112.7(3)
C1 C3 S2 136.0(2)
C4 C3 S2 111.3(2)
C2 C4 C3 111.6(2)
C2 C4 C5 136.7(3)
C3 C4 C5 111.7(3)
C6 C5 C4 110.1(3)
C6 C5 H5 125.0
C4 C5 H5 125.0
C5 C6 S2 116.1(2)
C5 C6 H6 121.9
S2 C6 H6 121.9
C8 S3 C7 91.61(15)
C9 C7 S3 111.4(2)
C9 C7 Br3 128.0(2)
S3 C7 Br3 120.50(18)
C10 C8 S3 112.1(2)
C10 C8 Br4 127.2(2)
S3 C8 Br4 120.67(18)
C7 C9 C11B 136.6(8)
C7 C9 C10 112.6(3)
C11B C9 C10 110.8(8)
C7 C9 S2A 135.5(2)
C10 C9 S2A 111.8(2)
C8 C10 C9 112.3(3)
C8 C10 C11A 134.7(7)
C9 C10 C11A 113.0(7)
C8 C10 S2B 137.3(3)
C9 C10 S2B 110.4(3)
C9 S2A C12A 89.8(3)
C12A C11A C10 108.8(10)
C12A C11A H11A 125.6
C10 C11A H11A 125.6
C11A C12A S2A 116.2(7)
C11A C12A H12A 121.9
S2A C12A H12A 121.9
C12B S2B C10 91.8(4)
C12B C11B C9 113.8(12)
C12B C11B H11B 123.1
C9 C11B H11B 123.1
C11B C12B S2B 113.3(9)
C11B C12B H12B 123.4
S2B C12B H12B 123.4

loop_
_geom_bond_atom_site_label_1
_geom_bond_atom_site_label_2
_geom_bond_distance
Br1 C1 1.880(3)
Br2 C2 1.870(3)
S1 C2 1.722(3)
S1 C1 1.723(3)
S2 C3 1.736(3)
S2 C6 1.739(3)
C1 C3 1.352(4)
C2 C4 1.367(4)
C3 C4 1.444(4)
C4 C5 1.474(4)
C5 C6 1.353(4)
C5 H5 0.9500
C6 H6 0.9500
Br3 C7 1.864(3)
Br4 C8 1.877(3)
S3 C8 1.725(3)
S3 C7 1.730(3)
C7 C9 1.359(4)
C8 C10 1.352(4)
C9 C11B 1.417(15)
C9 C10 1.442(4)
C9 S2A 1.734(4)
C10 C11A 1.460(13)
C10 S2B 1.743(6)
S2A C12A 1.763(7)
C11A C12A 1.373(16)
C11A H11A 0.9500
C12A H12A 0.9500
S2B C12B 1.710(11)
C11B C12B 1.358(19)
C11B H11B 0.9500
C12B H12B 0.9500

loop_
_geom_torsion_atom_site_label_1
_geom_torsion_atom_site_label_2
_geom_torsion_atom_site_label_3
_geom_torsion_atom_site_label_4
_geom_torsion
C2 S1 C1 C3 0.1(2)
C2 S1 C1 Br1 179.07(17)
C1 S1 C2 C4 -0.1(2)
C1 S1 C2 Br2 -177.45(17)
S1 C1 C3 C4 -0.1(3)
Br1 C1 C3 C4 -178.98(19)
S1 C1 C3 S2 179.5(2)
Br1 C1 C3 S2 0.7(5)
C6 S2 C3 C1 -179.5(3)
C6 S2 C3 C4 0.2(2)
S1 C2 C4 C3 0.0(3)
Br2 C2 C4 C3 177.2(2)
S1 C2 C4 C5 -178.7(3)
Br2 C2 C4 C5 -1.6(5)
C1 C3 C4 C2 0.1(3)
S2 C3 C4 C2 -179.7(2)
C1 C3 C4 C5 179.1(2)
S2 C3 C4 C5 -0.6(3)
C2 C4 C5 C6 179.6(3)
C3 C4 C5 C6 0.8(3)
C4 C5 C6 S2 -0.7(3)
C3 S2 C6 C5 0.3(2)
C8 S3 C7 C9 0.1(2)
C8 S3 C7 Br3 -177.74(17)
C7 S3 C8 C10 0.2(2)
C7 S3 C8 Br4 177.00(17)
S3 C7 C9 C11B 176.8(10)
Br3 C7 C9 C11B -5.6(11)
S3 C7 C9 C10 -0.4(3)
Br3 C7 C9 C10 177.2(2)
S3 C7 C9 S2A -176.4(2)
Br3 C7 C9 S2A 1.2(5)
S3 C8 C10 C9 -0.5(3)
Br4 C8 C10 C9 -177.00(19)
S3 C8 C10 C11A -178.6(8)
Br4 C8 C10 C11A 4.9(9)
S3 C8 C10 S2B 179.4(3)
Br4 C8 C10 S2B 2.9(5)
C7 C9 C10 C8 0.6(4)
C11B C9 C10 C8 -177.4(8)
S2A C9 C10 C8 177.6(2)
C7 C9 C10 C11A 179.1(7)
C11B C9 C10 C11A 1.1(10)
S2A C9 C10 C11A -3.9(7)
C7 C9 C10 S2B -179.3(3)
C11B C9 C10 S2B 2.7(8)
S2A C9 C10 S2B -2.3(3)
C7 C9 S2A C12A 176.7(3)
C11B C9 S2A C12A -78(10)
C10 C9 S2A C12A 0.6(3)
C8 C10 C11A C12A -176.0(5)
C9 C10 C11A C12A 5.9(11)
S2B C10 C11A C12A -24(13)
C10 C11A C12A S2A -5.6(12)
C9 S2A C12A C11A 3.0(8)
C8 C10 S2B C12B 178.2(4)
C9 C10 S2B C12B -1.9(4)
C11A C10 S2B C12B 149(14)
C7 C9 C11B C12B -179.6(6)
C10 C9 C11B C12B -2.3(14)
S2A C9 C11B C12B 101(10)
C9 C11B C12B S2B 0.9(15)
C10 S2B C12B C11B 0.7(10)
